data_7248418
loop_
_publ_author_name
'Alkaltham, Manal Fahad'
'Almansour, Abdulrahman I.'
'Arumugam, Natarajan'
'Vagolu, Siva Krishna'
'T&#xf8;njum, Tone'
'Alaqeel, Shatha Ibrahim'
'Rajaratnam, Saiswaroop'
'Sivaramakrishnan, Venketesh'

_publ_section_title
;
 Activity against <i>Mycobacterium tuberculosis</i> of a new class of
 spirooxindolopyrrolidine embedded chromanone hybrid heterocycles.
;
_journal_issue 17
_journal_name_full 'RSC advances'
_journal_page_first 11604
_journal_page_last 11613
_journal_paper_doi 10.1039/d4ra01501k
_journal_volume 14
_journal_year 2024
_chemical_formula_sum 'C32 H26 N2 O3'
_chemical_formula_weight 486.55
_space_group_crystal_system triclinic
_space_group_IT_number 2
_space_group_name_Hall '-P 1'
_space_group_name_H-M_alt 'P -1'
_atom_sites_solution_hydrogens mixed
_audit_block_doi 10.5517/ccdc.csd.cc29cs6p
_audit_creation_method SHELXL-2018/3
_audit_update_record
;
2021-12-06 deposited with the CCDC.	2024-04-02 downloaded from the CCDC.
;
_cell_angle_alpha 76.208(5)
_cell_angle_beta 78.404(4)
_cell_angle_gamma 86.588(4)
_cell_formula_units_Z 2
_cell_length_a 8.1861(11)
_cell_length_b 11.0003(16)
_cell_length_c 14.636(2)
_cell_measurement_temperature 293(2)
_cell_volume 1253.7(3)
_computing_structure_refinement 'SHELXL-2018/3 (Sheldrick, 2018)'
_computing_structure_solution 'SHELXT 2018/2 (Sheldrick, 2018)'
_diffrn_ambient_temperature 293(2)
_diffrn_measured_fraction_theta_full 0.999
_diffrn_measured_fraction_theta_max 0.999
_diffrn_radiation_type MoK\a
_diffrn_radiation_wavelength 0.71073
_diffrn_reflns_av_R_equivalents 0.0871
_diffrn_reflns_av_unetI/netI 0.0762
_diffrn_reflns_Laue_measured_fraction_full 0.999
_diffrn_reflns_Laue_measured_fraction_max 0.999
_diffrn_reflns_limit_h_max 10
_diffrn_reflns_limit_h_min -10
_diffrn_reflns_limit_k_max 13
_diffrn_reflns_limit_k_min -13
_diffrn_reflns_limit_l_max 18
_diffrn_reflns_limit_l_min -18
_diffrn_reflns_number 39117
_diffrn_reflns_point_group_measured_fraction_full 0.999
_diffrn_reflns_point_group_measured_fraction_max 0.999
_diffrn_reflns_theta_full 25.242
_diffrn_reflns_theta_max 25.997
_diffrn_reflns_theta_min 2.540
_exptl_absorpt_coefficient_mu 0.083
_exptl_crystal_density_diffrn 1.289
_exptl_crystal_F_000 512
_refine_diff_density_max 0.175
_refine_diff_density_min -0.171
_refine_diff_density_rms 0.039
_refine_ls_extinction_coef 0.0178(18)
_refine_ls_extinction_expression Fc^*^=kFc[1+0.001xFc^2^\l^3^/sin(2\q)]^-1/4^
_refine_ls_extinction_method 'SHELXL-2018/3 (Sheldrick 2018)'
_refine_ls_goodness_of_fit_ref 1.034
_refine_ls_hydrogen_treatment mixed
_refine_ls_matrix_type full
_refine_ls_number_parameters 343
_refine_ls_number_reflns 4929
_refine_ls_number_restraints 0
_refine_ls_restrained_S_all 1.034
_refine_ls_R_factor_all 0.1243
_refine_ls_R_factor_gt 0.0521
_refine_ls_shift/su_max 0.000
_refine_ls_shift/su_mean 0.000
_refine_ls_structure_factor_coef Fsqd
_refine_ls_weighting_details 'w=1/[\s^2^(Fo^2^)+(0.0480P)^2^+0.0425P] where P=(Fo^2^+2Fc^2^)/3'
_refine_ls_weighting_scheme calc
_refine_ls_wR_factor_gt 0.0963
_refine_ls_wR_factor_ref 0.1183
_reflns_Friedel_coverage 0.000
_reflns_number_gt 2714
_reflns_number_total 4929
_reflns_threshold_expression 'I > 2\s(I)'
_cod_data_source_file d4ra01501k2.cif
_cod_data_source_block shelx
_cod_original_cell_volume 1253.8(3)
_cod_database_code 7248418
_shelx_shelxl_version_number 2018/3
_shelx_space_group_comment
;
The symmetry employed for this shelxl refinement is uniquely defined
by the following loop, which should always be used as a source of
symmetry information in preference to the above space-group names.
They are only intended as comments.
;

loop_
_space_group_symop_operation_xyz
'x, y, z'
'-x, -y, -z'

loop_
_atom_site_label
_atom_site_type_symbol
_atom_site_fract_x
_atom_site_fract_y
_atom_site_fract_z
_atom_site_U_iso_or_equiv
_atom_site_adp_type
_atom_site_occupancy
_atom_site_site_symmetry_order
_atom_site_calc_flag
_atom_site_refinement_flags_posn
_atom_site_refinement_flags_adp
_atom_site_refinement_flags_occupancy
_atom_site_disorder_assembly
_atom_site_disorder_group
O2 O 0.26064(16) 0.31396(13) 0.65041(10) 0.0439(4) Uani 1 1 d . . . . .
O3 O 0.11432(17) 0.35423(13) 0.92539(10) 0.0434(4) Uani 1 1 d . . . . .
O1 O 0.45961(18) 0.34216(14) 0.98289(11) 0.0503(4) Uani 1 1 d . . . . .
N1 N 0.4364(2) 0.53464(18) 0.88122(14) 0.0404(5) Uani 1 1 d . . . . .
N2 N 0.6270(2) 0.28559(17) 0.80129(16) 0.0440(5) Uani 1 1 d . . . . .
C10 C 0.2291(2) 0.33477(18) 0.73049(15) 0.0346(5) Uani 1 1 d . . . . .
C9 C 0.3260(2) 0.27238(17) 0.80840(13) 0.0316(5) Uani 1 1 d . . . . .
C1 C 0.4617(2) 0.5829(2) 0.78133(15) 0.0355(5) Uani 1 1 d . . . . .
C6 C 0.4884(2) 0.48503(19) 0.73516(14) 0.0348(5) Uani 1 1 d . . . . .
C11 C 0.0952(2) 0.42252(19) 0.75795(15) 0.0366(5) Uani 1 1 d . . . . .
C18 C 0.4215(2) 0.15233(17) 0.78823(14) 0.0345(5) Uani 1 1 d . . . . .
H18 H 0.456907 0.166730 0.718492 0.041 Uiso 1 1 calc R U . . .
C19 C 0.3193(2) 0.03412(18) 0.82031(15) 0.0364(5) Uani 1 1 d . . . . .
C8 C 0.4530(2) 0.4081(2) 0.90312(16) 0.0371(5) Uani 1 1 d . . . . .
C25 C 0.5796(2) 0.15364(19) 0.82888(15) 0.0390(5) Uani 1 1 d . . . . .
H25 H 0.549414 0.129132 0.898972 0.047 Uiso 1 1 calc R U . . .
C7 C 0.4743(2) 0.36233(18) 0.80927(14) 0.0342(5) Uani 1 1 d . . . . .
C16 C 0.0462(2) 0.42948(19) 0.85336(16) 0.0386(5) Uani 1 1 d . . . . .
C17 C 0.1980(2) 0.24373(18) 0.90224(14) 0.0397(5) Uani 1 1 d . . . . .
H17A H 0.115769 0.186866 0.897258 0.048 Uiso 1 1 calc R U . . .
H17B H 0.253844 0.201936 0.953917 0.048 Uiso 1 1 calc R U . . .
C20 C 0.2217(3) 0.0057(2) 0.76120(16) 0.0443(6) Uani 1 1 d . . . . .
H20 H 0.223989 0.057298 0.700554 0.053 Uiso 1 1 calc R U . . .
C27 C 0.7794(3) 0.0929(2) 0.68919(17) 0.0437(6) Uani 1 1 d . . . . .
C2 C 0.4669(3) 0.7064(2) 0.73219(17) 0.0471(6) Uani 1 1 d . . . . .
H2A H 0.447153 0.771090 0.764095 0.057 Uiso 1 1 calc R U . . .
C12 C 0.0203(3) 0.5044(2) 0.68935(17) 0.0487(6) Uani 1 1 d . . . . .
H12 H 0.050636 0.500491 0.625371 0.058 Uiso 1 1 calc R U . . .
C26 C 0.7225(3) 0.0681(2) 0.79597(16) 0.0492(6) Uani 1 1 d . . . . .
H26A H 0.816433 0.078073 0.824605 0.059 Uiso 1 1 calc R U . . .
H26B H 0.686895 -0.018165 0.819643 0.059 Uiso 1 1 calc R U . . .
C24 C 0.3161(3) -0.0481(2) 0.90880(16) 0.0507(6) Uani 1 1 d . . . . .
H24 H 0.382581 -0.032447 0.949242 0.061 Uiso 1 1 calc R U . . .
C5 C 0.5279(3) 0.5109(2) 0.63662(16) 0.0482(6) Uani 1 1 d . . . . .
H5 H 0.549704 0.446308 0.604713 0.058 Uiso 1 1 calc R U . . .
C15 C -0.0743(3) 0.5159(2) 0.87965(18) 0.0496(6) Uani 1 1 d . . . . .
H15 H -0.107412 0.519471 0.943586 0.060 Uiso 1 1 calc R U . . .
C21 C 0.1210(3) -0.0986(2) 0.79135(19) 0.0546(7) Uani 1 1 d . . . . .
H21 H 0.054441 -0.115315 0.751333 0.066 Uiso 1 1 calc R U . . .
C3 C 0.5027(3) 0.7299(2) 0.63315(19) 0.0593(7) Uani 1 1 d . . . . .
H3 H 0.505364 0.812375 0.597835 0.071 Uiso 1 1 calc R U . . .
C22 C 0.1183(3) -0.1774(2) 0.8796(2) 0.0587(7) Uani 1 1 d . . . . .
H22 H 0.050278 -0.247300 0.899455 0.070 Uiso 1 1 calc R U . . .
C32 C 0.8958(3) 0.1838(2) 0.6413(2) 0.0602(7) Uani 1 1 d . . . . .
H32 H 0.944249 0.226740 0.676416 0.072 Uiso 1 1 calc R U . . .
C23 C 0.2161(3) -0.1528(2) 0.93814(18) 0.0583(7) Uani 1 1 d . . . . .
H23 H 0.215532 -0.206474 0.997854 0.070 Uiso 1 1 calc R U . . .
C28 C 0.7134(3) 0.0293(2) 0.6345(2) 0.0642(7) Uani 1 1 d . . . . .
H28 H 0.636171 -0.033397 0.664518 0.077 Uiso 1 1 calc R U . . .
C14 C -0.1433(3) 0.5955(2) 0.8101(2) 0.0564(7) Uani 1 1 d . . . . .
H14 H -0.222731 0.654308 0.827179 0.068 Uiso 1 1 calc R U . . .
C13 C -0.0973(3) 0.5904(2) 0.7147(2) 0.0585(7) Uani 1 1 d . . . . .
H13 H -0.145791 0.644954 0.668269 0.070 Uiso 1 1 calc R U . . .
C4 C 0.5346(3) 0.6350(2) 0.58541(17) 0.0584(7) Uani 1 1 d . . . . .
H4 H 0.560787 0.653798 0.518773 0.070 Uiso 1 1 calc R U . . .
C31 C 0.9418(4) 0.2123(3) 0.5434(2) 0.0802(8) Uani 1 1 d . . . . .
H31 H 1.019251 0.274735 0.512963 0.096 Uiso 1 1 calc R U . . .
C29 C 0.7604(4) 0.0573(3) 0.5360(2) 0.0867(9) Uani 1 1 d . . . . .
H29 H 0.714641 0.013796 0.500207 0.104 Uiso 1 1 calc R U . . .
C30 C 0.8748(4) 0.1496(3) 0.4908(2) 0.0921(10) Uani 1 1 d . . . . .
H30 H 0.906033 0.168935 0.424319 0.110 Uiso 1 1 calc R U . . .
H1 H 0.444(3) 0.580(2) 0.9193(18) 0.073(9) Uiso 1 1 d . . . . .
H2 H 0.673(3) 0.304(2) 0.7445(18) 0.072(10) Uiso 1 1 d . . . . .

loop_
_atom_site_aniso_label
_atom_site_aniso_U_11
_atom_site_aniso_U_22
_atom_site_aniso_U_33
_atom_site_aniso_U_23
_atom_site_aniso_U_13
_atom_site_aniso_U_12
O2 0.0503(9) 0.0531(10) 0.0308(9) -0.0140(8) -0.0080(7) -0.0030(7)
O3 0.0489(9) 0.0477(9) 0.0348(9) -0.0167(8) -0.0032(7) 0.0021(7)
O1 0.0708(11) 0.0487(10) 0.0342(10) -0.0072(8) -0.0179(8) -0.0067(8)
N1 0.0525(12) 0.0381(13) 0.0347(13) -0.0156(10) -0.0083(9) -0.0036(9)
N2 0.0407(12) 0.0429(13) 0.0505(15) -0.0171(11) -0.0058(10) -0.0034(9)
C10 0.0361(12) 0.0356(13) 0.0315(13) -0.0071(11) -0.0026(10) -0.0131(10)
C9 0.0348(12) 0.0339(12) 0.0270(12) -0.0093(9) -0.0038(9) -0.0057(9)
C1 0.0338(12) 0.0417(14) 0.0323(14) -0.0103(11) -0.0065(10) -0.0040(10)
C6 0.0342(12) 0.0408(13) 0.0323(14) -0.0119(11) -0.0061(10) -0.0097(10)
C11 0.0313(12) 0.0406(13) 0.0396(14) -0.0123(11) -0.0066(10) -0.0032(10)
C18 0.0393(12) 0.0366(12) 0.0285(12) -0.0098(10) -0.0046(10) -0.0048(10)
C19 0.0400(12) 0.0338(13) 0.0366(14) -0.0129(11) -0.0050(10) -0.0004(10)
C8 0.0374(13) 0.0423(15) 0.0351(14) -0.0129(12) -0.0091(10) -0.0051(10)
C25 0.0422(13) 0.0413(14) 0.0342(13) -0.0094(10) -0.0077(10) -0.0019(10)
C7 0.0367(12) 0.0371(13) 0.0327(13) -0.0136(10) -0.0075(10) -0.0049(10)
C16 0.0344(12) 0.0410(13) 0.0438(15) -0.0167(12) -0.0053(11) -0.0066(10)
C17 0.0449(13) 0.0389(13) 0.0353(13) -0.0117(11) -0.0032(10) -0.0035(10)
C20 0.0492(14) 0.0405(14) 0.0471(15) -0.0150(12) -0.0125(11) -0.0015(11)
C27 0.0364(13) 0.0422(14) 0.0552(16) -0.0182(13) -0.0087(12) 0.0049(11)
C2 0.0540(14) 0.0395(15) 0.0495(17) -0.0101(12) -0.0132(12) -0.0036(11)
C12 0.0425(14) 0.0559(15) 0.0491(16) -0.0121(13) -0.0121(12) -0.0008(12)
C26 0.0433(14) 0.0484(15) 0.0578(17) -0.0131(12) -0.0142(12) 0.0027(11)
C24 0.0611(16) 0.0488(15) 0.0430(15) -0.0073(13) -0.0129(12) -0.0114(13)
C5 0.0543(15) 0.0570(17) 0.0365(15) -0.0164(13) -0.0035(11) -0.0214(12)
C15 0.0383(13) 0.0596(16) 0.0571(17) -0.0292(14) -0.0044(12) -0.0013(12)
C21 0.0506(15) 0.0520(16) 0.0679(19) -0.0244(15) -0.0119(13) -0.0091(12)
C3 0.0738(18) 0.0510(16) 0.0523(18) 0.0004(14) -0.0208(14) -0.0141(13)
C22 0.0544(16) 0.0445(16) 0.072(2) -0.0147(15) 0.0041(14) -0.0148(12)
C32 0.0521(16) 0.0633(18) 0.068(2) -0.0235(15) -0.0059(14) -0.0073(13)
C23 0.0671(17) 0.0485(16) 0.0513(17) -0.0010(13) -0.0026(14) -0.0112(13)
C28 0.0569(16) 0.0698(18) 0.072(2) -0.0356(16) 0.0001(14) -0.0100(13)
C14 0.0379(14) 0.0553(16) 0.081(2) -0.0283(15) -0.0101(14) 0.0038(12)
C13 0.0451(15) 0.0591(17) 0.071(2) -0.0109(15) -0.0184(14) 0.0069(13)
C4 0.0734(17) 0.0687(19) 0.0313(14) -0.0036(14) -0.0083(12) -0.0272(14)
C31 0.078(2) 0.084(2) 0.070(2) -0.0158(18) 0.0075(17) -0.0176(16)
C29 0.082(2) 0.116(3) 0.076(2) -0.052(2) -0.0105(18) -0.012(2)
C30 0.096(2) 0.120(3) 0.056(2) -0.025(2) 0.0031(19) -0.009(2)

loop_
_atom_type_symbol
_atom_type_description
_atom_type_scat_dispersion_real
_atom_type_scat_dispersion_imag
_atom_type_scat_source
C C 0.0033 0.0016 'International Tables Vol C Tables 4.2.6.8 and 6.1.1.4'
H H 0.0000 0.0000 'International Tables Vol C Tables 4.2.6.8 and 6.1.1.4'
N N 0.0061 0.0033 'International Tables Vol C Tables 4.2.6.8 and 6.1.1.4'
O O 0.0106 0.0060 'International Tables Vol C Tables 4.2.6.8 and 6.1.1.4'

loop_
_citation_id
_citation_doi
_citation_year
1 10.1016/j.molstruc.2023.135539 2023

loop_
_geom_angle_atom_site_label_1
_geom_angle_atom_site_label_2
_geom_angle_atom_site_label_3
_geom_angle
_geom_angle_site_symmetry_1
_geom_angle_site_symmetry_3
_geom_angle_publ_flag
C16 O3 C17 114.81(15) . . ?
C8 N1 C1 111.28(19) . . ?
C8 N1 H1 123.5(17) . . ?
C1 N1 H1 122.0(17) . . ?
C25 N2 C7 108.28(16) . . ?
C25 N2 H2 110.2(18) . . ?
C7 N2 H2 106.2(17) . . ?
O2 C10 C11 122.08(19) . . ?
O2 C10 C9 122.27(18) . . ?
C11 C10 C9 115.65(18) . . ?
C10 C9 C17 106.13(16) . . ?
C10 C9 C18 112.78(16) . . ?
C17 C9 C18 111.57(16) . . ?
C10 C9 C7 109.99(15) . . ?
C17 C9 C7 113.77(15) . . ?
C18 C9 C7 102.77(14) . . ?
C2 C1 C6 122.5(2) . . ?
C2 C1 N1 128.0(2) . . ?
C6 C1 N1 109.51(19) . . ?
C5 C6 C1 119.5(2) . . ?
C5 C6 C7 131.32(19) . . ?
C1 C6 C7 109.15(17) . . ?
C16 C11 C12 118.32(19) . . ?
C16 C11 C10 120.24(19) . . ?
C12 C11 C10 121.4(2) . . ?
C19 C18 C25 117.89(17) . . ?
C19 C18 C9 115.06(16) . . ?
C25 C18 C9 103.24(15) . . ?
C19 C18 H18 106.6 . . ?
C25 C18 H18 106.6 . . ?
C9 C18 H18 106.6 . . ?
C20 C19 C24 117.5(2) . . ?
C20 C19 C18 120.02(19) . . ?
C24 C19 C18 122.50(19) . . ?
O1 C8 N1 125.74(19) . . ?
O1 C8 C7 125.90(19) . . ?
N1 C8 C7 108.24(19) . . ?
N2 C25 C26 112.18(17) . . ?
N2 C25 C18 103.96(16) . . ?
C26 C25 C18 115.83(17) . . ?
N2 C25 H25 108.2 . . ?
C26 C25 H25 108.2 . . ?
C18 C25 H25 108.2 . . ?
N2 C7 C6 113.07(16) . . ?
N2 C7 C8 107.91(16) . . ?
C6 C7 C8 101.33(16) . . ?
N2 C7 C9 105.63(15) . . ?
C6 C7 C9 115.50(15) . . ?
C8 C7 C9 113.37(15) . . ?
O3 C16 C15 116.7(2) . . ?
O3 C16 C11 122.47(18) . . ?
C15 C16 C11 120.9(2) . . ?
O3 C17 C9 112.73(16) . . ?
O3 C17 H17A 109.0 . . ?
C9 C17 H17A 109.0 . . ?
O3 C17 H17B 109.0 . . ?
C9 C17 H17B 109.0 . . ?
H17A C17 H17B 107.8 . . ?
C21 C20 C19 120.8(2) . . ?
C21 C20 H20 119.6 . . ?
C19 C20 H20 119.6 . . ?
C28 C27 C32 117.3(2) . . ?
C28 C27 C26 121.5(2) . . ?
C32 C27 C26 121.1(2) . . ?
C1 C2 C3 116.9(2) . . ?
C1 C2 H2A 121.5 . . ?
C3 C2 H2A 121.5 . . ?
C13 C12 C11 121.1(2) . . ?
C13 C12 H12 119.5 . . ?
C11 C12 H12 119.5 . . ?
C27 C26 C25 114.14(18) . . ?
C27 C26 H26A 108.7 . . ?
C25 C26 H26A 108.7 . . ?
C27 C26 H26B 108.7 . . ?
C25 C26 H26B 108.7 . . ?
H26A C26 H26B 107.6 . . ?
C23 C24 C19 121.4(2) . . ?
C23 C24 H24 119.3 . . ?
C19 C24 H24 119.3 . . ?
C6 C5 C4 119.1(2) . . ?
C6 C5 H5 120.5 . . ?
C4 C5 H5 120.5 . . ?
C14 C15 C16 119.0(2) . . ?
C14 C15 H15 120.5 . . ?
C16 C15 H15 120.5 . . ?
C22 C21 C20 120.6(2) . . ?
C22 C21 H21 119.7 . . ?
C20 C21 H21 119.7 . . ?
C4 C3 C2 121.9(2) . . ?
C4 C3 H3 119.0 . . ?
C2 C3 H3 119.0 . . ?
C23 C22 C21 119.6(2) . . ?
C23 C22 H22 120.2 . . ?
C21 C22 H22 120.2 . . ?
C31 C32 C27 121.7(2) . . ?
C31 C32 H32 119.1 . . ?
C27 C32 H32 119.1 . . ?
C22 C23 C24 120.1(2) . . ?
C22 C23 H23 120.0 . . ?
C24 C23 H23 120.0 . . ?
C29 C28 C27 121.0(3) . . ?
C29 C28 H28 119.5 . . ?
C27 C28 H28 119.5 . . ?
C15 C14 C13 121.3(2) . . ?
C15 C14 H14 119.3 . . ?
C13 C14 H14 119.3 . . ?
C12 C13 C14 119.4(2) . . ?
C12 C13 H13 120.3 . . ?
C14 C13 H13 120.3 . . ?
C3 C4 C5 120.1(2) . . ?
C3 C4 H4 120.0 . . ?
C5 C4 H4 120.0 . . ?
C30 C31 C32 120.2(3) . . ?
C30 C31 H31 119.9 . . ?
C32 C31 H31 119.9 . . ?
C30 C29 C28 120.1(3) . . ?
C30 C29 H29 120.0 . . ?
C28 C29 H29 120.0 . . ?
C31 C30 C29 119.7(3) . . ?
C31 C30 H30 120.1 . . ?
C29 C30 H30 120.1 . . ?

loop_
_geom_bond_atom_site_label_1
_geom_bond_atom_site_label_2
_geom_bond_distance
_geom_bond_site_symmetry_2
_geom_bond_publ_flag
O2 C10 1.221(2) . ?
O3 C16 1.368(2) . ?
O3 C17 1.437(2) . ?
O1 C8 1.229(2) . ?
N1 C8 1.357(3) . ?
N1 C1 1.408(3) . ?
N1 H1 0.84(2) . ?
N2 C25 1.465(3) . ?
N2 C7 1.467(3) . ?
N2 H2 0.82(2) . ?
C10 C11 1.476(3) . ?
C10 C9 1.525(3) . ?
C9 C17 1.529(3) . ?
C9 C18 1.553(3) . ?
C9 C7 1.615(3) . ?
C1 C2 1.376(3) . ?
C1 C6 1.387(3) . ?
C6 C5 1.376(3) . ?
C6 C7 1.510(3) . ?
C11 C16 1.392(3) . ?
C11 C12 1.395(3) . ?
C18 C19 1.514(3) . ?
C18 C25 1.531(3) . ?
C18 H18 0.9800 . ?
C19 C20 1.386(3) . ?
C19 C24 1.388(3) . ?
C8 C7 1.547(3) . ?
C25 C26 1.531(3) . ?
C25 H25 0.9800 . ?
C16 C15 1.391(3) . ?
C17 H17A 0.9700 . ?
C17 H17B 0.9700 . ?
C20 C21 1.384(3) . ?
C20 H20 0.9300 . ?
C27 C28 1.382(3) . ?
C27 C32 1.382(3) . ?
C27 C26 1.501(3) . ?
C2 C3 1.383(3) . ?
C2 H2A 0.9300 . ?
C12 C13 1.369(3) . ?
C12 H12 0.9300 . ?
C26 H26A 0.9700 . ?
C26 H26B 0.9700 . ?
C24 C23 1.385(3) . ?
C24 H24 0.9300 . ?
C5 C4 1.390(3) . ?
C5 H5 0.9300 . ?
C15 C14 1.368(3) . ?
C15 H15 0.9300 . ?
C21 C22 1.370(3) . ?
C21 H21 0.9300 . ?
C3 C4 1.374(3) . ?
C3 H3 0.9300 . ?
C22 C23 1.364(3) . ?
C22 H22 0.9300 . ?
C32 C31 1.369(3) . ?
C32 H32 0.9300 . ?
C23 H23 0.9300 . ?
C28 C29 1.377(4) . ?
C28 H28 0.9300 . ?
C14 C13 1.385(3) . ?
C14 H14 0.9300 . ?
C13 H13 0.9300 . ?
C4 H4 0.9300 . ?
C31 C30 1.356(4) . ?
C31 H31 0.9300 . ?
C29 C30 1.374(4) . ?
C29 H29 0.9300 . ?
C30 H30 0.9300 . ?

loop_
_geom_hbond_atom_site_label_D
_geom_hbond_atom_site_label_H
_geom_hbond_atom_site_label_A
_geom_hbond_distance_DH
_geom_hbond_distance_HA
_geom_hbond_distance_DA
_geom_hbond_angle_DHA
_geom_hbond_site_symmetry_A
_geom_hbond_publ_flag
C17 H17B O1 0.97 2.51 3.009(2) 111.8 . yes
C15 H15 O3 0.93 2.61 3.436(3) 147.7 2_567 yes
N1 H1 O1 0.84(2) 2.13(2) 2.936(3) 160(2) 2_667 yes

loop_
_geom_torsion_atom_site_label_1
_geom_torsion_atom_site_label_2
_geom_torsion_atom_site_label_3
_geom_torsion_atom_site_label_4
_geom_torsion
_geom_torsion_site_symmetry_1
_geom_torsion_site_symmetry_2
_geom_torsion_site_symmetry_3
_geom_torsion_site_symmetry_4
_geom_torsion_publ_flag
O2 C10 C9 C17 -141.67(18) . . . . ?
C11 C10 C9 C17 38.6(2) . . . . ?
O2 C10 C9 C18 -19.2(2) . . . . ?
C11 C10 C9 C18 161.05(16) . . . . ?
O2 C10 C9 C7 94.8(2) . . . . ?
C11 C10 C9 C7 -84.89(19) . . . . ?
C8 N1 C1 C2 -174.91(19) . . . . ?
C8 N1 C1 C6 2.9(2) . . . . ?
C2 C1 C6 C5 2.5(3) . . . . ?
N1 C1 C6 C5 -175.36(17) . . . . ?
C2 C1 C6 C7 179.94(17) . . . . ?
N1 C1 C6 C7 2.0(2) . . . . ?
O2 C10 C11 C16 170.19(18) . . . . ?
C9 C10 C11 C16 -10.1(3) . . . . ?
O2 C10 C11 C12 -13.0(3) . . . . ?
C9 C10 C11 C12 166.77(17) . . . . ?
C10 C9 C18 C19 -84.4(2) . . . . ?
C17 C9 C18 C19 35.0(2) . . . . ?
C7 C9 C18 C19 157.25(16) . . . . ?
C10 C9 C18 C25 145.79(16) . . . . ?
C17 C9 C18 C25 -94.86(18) . . . . ?
C7 C9 C18 C25 27.42(18) . . . . ?
C25 C18 C19 C20 -153.13(19) . . . . ?
C9 C18 C19 C20 84.6(2) . . . . ?
C25 C18 C19 C24 28.0(3) . . . . ?
C9 C18 C19 C24 -94.2(2) . . . . ?
C1 N1 C8 O1 169.85(19) . . . . ?
C1 N1 C8 C7 -6.3(2) . . . . ?
C7 N2 C25 C26 163.43(17) . . . . ?
C7 N2 C25 C18 37.5(2) . . . . ?
C19 C18 C25 N2 -168.18(17) . . . . ?
C9 C18 C25 N2 -40.1(2) . . . . ?
C19 C18 C25 C26 68.3(2) . . . . ?
C9 C18 C25 C26 -163.63(17) . . . . ?
C25 N2 C7 C6 -146.51(17) . . . . ?
C25 N2 C7 C8 102.27(19) . . . . ?
C25 N2 C7 C9 -19.3(2) . . . . ?
C5 C6 C7 N2 56.4(3) . . . . ?
C1 C6 C7 N2 -120.57(18) . . . . ?
C5 C6 C7 C8 171.6(2) . . . . ?
C1 C6 C7 C8 -5.34(19) . . . . ?
C5 C6 C7 C9 -65.4(3) . . . . ?
C1 C6 C7 C9 117.60(18) . . . . ?
O1 C8 C7 N2 -50.2(3) . . . . ?
N1 C8 C7 N2 126.00(18) . . . . ?
O1 C8 C7 C6 -169.19(19) . . . . ?
N1 C8 C7 C6 7.00(19) . . . . ?
O1 C8 C7 C9 66.4(2) . . . . ?
N1 C8 C7 C9 -117.39(18) . . . . ?
C10 C9 C7 N2 -126.28(18) . . . . ?
C17 C9 C7 N2 114.82(19) . . . . ?
C18 C9 C7 N2 -5.96(19) . . . . ?
C10 C9 C7 C6 -0.5(2) . . . . ?
C17 C9 C7 C6 -119.44(18) . . . . ?
C18 C9 C7 C6 119.78(17) . . . . ?
C10 C9 C7 C8 115.77(19) . . . . ?
C17 C9 C7 C8 -3.1(2) . . . . ?
C18 C9 C7 C8 -123.91(17) . . . . ?
C17 O3 C16 C15 162.09(17) . . . . ?
C17 O3 C16 C11 -18.8(3) . . . . ?
C12 C11 C16 O3 -179.09(17) . . . . ?
C10 C11 C16 O3 -2.2(3) . . . . ?
C12 C11 C16 C15 0.0(3) . . . . ?
C10 C11 C16 C15 176.92(18) . . . . ?
C16 O3 C17 C9 51.7(2) . . . . ?
C10 C9 C17 O3 -60.1(2) . . . . ?
C18 C9 C17 O3 176.72(15) . . . . ?
C7 C9 C17 O3 61.0(2) . . . . ?
C24 C19 C20 C21 2.2(3) . . . . ?
C18 C19 C20 C21 -176.70(18) . . . . ?
C6 C1 C2 C3 -0.9(3) . . . . ?
N1 C1 C2 C3 176.56(19) . . . . ?
C16 C11 C12 C13 0.6(3) . . . . ?
C10 C11 C12 C13 -176.26(19) . . . . ?
C28 C27 C26 C25 -92.3(3) . . . . ?
C32 C27 C26 C25 85.4(2) . . . . ?
N2 C25 C26 C27 -62.2(2) . . . . ?
C18 C25 C26 C27 57.0(2) . . . . ?
C20 C19 C24 C23 -1.7(3) . . . . ?
C18 C19 C24 C23 177.22(19) . . . . ?
C1 C6 C5 C4 -2.1(3) . . . . ?
C7 C6 C5 C4 -178.85(19) . . . . ?
O3 C16 C15 C14 178.37(18) . . . . ?
C11 C16 C15 C14 -0.7(3) . . . . ?
C19 C20 C21 C22 -1.4(3) . . . . ?
C1 C2 C3 C4 -1.0(3) . . . . ?
C20 C21 C22 C23 -0.1(3) . . . . ?
C28 C27 C32 C31 1.5(3) . . . . ?
C26 C27 C32 C31 -176.3(2) . . . . ?
C21 C22 C23 C24 0.6(4) . . . . ?
C19 C24 C23 C22 0.3(4) . . . . ?
C32 C27 C28 C29 -1.1(4) . . . . ?
C26 C27 C28 C29 176.7(2) . . . . ?
C16 C15 C14 C13 0.9(3) . . . . ?
C11 C12 C13 C14 -0.5(3) . . . . ?
C15 C14 C13 C12 -0.3(3) . . . . ?
C2 C3 C4 C5 1.4(4) . . . . ?
C6 C5 C4 C3 0.2(3) . . . . ?
C27 C32 C31 C30 -1.0(4) . . . . ?
C27 C28 C29 C30 0.2(4) . . . . ?
C32 C31 C30 C29 0.0(5) . . . . ?
C28 C29 C30 C31 0.4(5) . . . . ?
